data_4511719
loop_
_publ_author_name
'Wang, Kui'
'Yang, En-Cui'
'Zhao, Xiao-Jun'
'Dou, Hong-Xi'
'Liu, Yu'

_publ_section_title
;
 Molecular Binding Behaviors of Sulfonated Calixarenes with
 Phenanthroline-diium in Aqueous Solution and Solid State: Cavity Size
 Governing Capsule Formation
;
_journal_issue 9
_journal_name_full 'Crystal Growth &amp; Design'
_journal_page_first 4631
_journal_paper_doi 10.1021/cg500730m
_journal_volume 14
_journal_year 2014
_chemical_formula_sum 'C63 H71 N4 O30.5 S5'
_chemical_formula_weight 1532.54
_chemical_name_systematic
; 
 ? 
;
_space_group_IT_number 2
_symmetry_cell_setting triclinic
_symmetry_space_group_name_Hall '-P 1'
_symmetry_space_group_name_H-M 'P -1'
_atom_sites_solution_hydrogens geom
_atom_sites_solution_primary direct
_atom_sites_solution_secondary difmap
_audit_creation_method SHELXL-97
_cell_angle_alpha 95.73(3)
_cell_angle_beta 93.96(3)
_cell_angle_gamma 94.51(3)
_cell_formula_units_Z 2
_cell_length_a 11.177(2)
_cell_length_b 14.903(3)
_cell_length_c 19.970(4)
_cell_measurement_temperature 113(2)
_cell_volume 3289.6(11)
_computing_cell_refinement 'Bruker XSCANS'
_computing_data_collection 'Bruker XSCANS'
_computing_data_reduction 'Bruker SHELXTL'
_computing_molecular_graphics 'Bruker SHELXTL'
_computing_publication_material 'Bruker SHELXTL'
_computing_structure_refinement 'SHELXL-97 (Sheldrick, 1997)'
_computing_structure_solution 'SHELXS-97 (Sheldrick, 1990)'
_diffrn_ambient_temperature 113(2)
_diffrn_measured_fraction_theta_full 0.994
_diffrn_measured_fraction_theta_max 0.994
_diffrn_measurement_device_type 'Bruker P4'
_diffrn_measurement_method '\w scans'
_diffrn_radiation_monochromator graphite
_diffrn_radiation_source 'fine-focus sealed tube'
_diffrn_radiation_type MoK\a
_diffrn_radiation_wavelength 0.71073
_diffrn_reflns_av_R_equivalents 0.0336
_diffrn_reflns_av_sigmaI/netI 0.0514
_diffrn_reflns_limit_h_max 13
_diffrn_reflns_limit_h_min -12
_diffrn_reflns_limit_k_max 17
_diffrn_reflns_limit_k_min -16
_diffrn_reflns_limit_l_max 23
_diffrn_reflns_limit_l_min -21
_diffrn_reflns_number 19210
_diffrn_reflns_theta_full 25.02
_diffrn_reflns_theta_max 25.02
_diffrn_reflns_theta_min 1.38
_exptl_absorpt_coefficient_mu 0.274
_exptl_absorpt_correction_T_max 0.9811
_exptl_absorpt_correction_T_min 0.9473
_exptl_absorpt_correction_type multi-scan
_exptl_absorpt_process_details crystalclear
_exptl_crystal_colour YELLOW
_exptl_crystal_density_diffrn 1.547
_exptl_crystal_density_meas ?
_exptl_crystal_density_method 'not measured'
_exptl_crystal_description BLOCK
_exptl_crystal_F_000 1602
_exptl_crystal_size_max 0.20
_exptl_crystal_size_mid 0.10
_exptl_crystal_size_min 0.07
_refine_diff_density_max 1.758
_refine_diff_density_min -0.643
_refine_diff_density_rms 0.102
_refine_ls_extinction_method none
_refine_ls_goodness_of_fit_ref 1.038
_refine_ls_hydrogen_treatment constr
_refine_ls_matrix_type full
_refine_ls_number_parameters 975
_refine_ls_number_reflns 11536
_refine_ls_number_restraints 12
_refine_ls_restrained_S_all 1.037
_refine_ls_R_factor_all 0.0864
_refine_ls_R_factor_gt 0.0734
_refine_ls_shift/su_max 0.000
_refine_ls_shift/su_mean 0.000
_refine_ls_structure_factor_coef Fsqd
_refine_ls_weighting_details 'calc w=1/[\s^2^(Fo^2^)+(0.1233P)^2^+8.0529P] where P=(Fo^2^+2Fc^2^)/3'
_refine_ls_weighting_scheme calc
_refine_ls_wR_factor_gt 0.2053
_refine_ls_wR_factor_ref 0.2187
_reflns_number_gt 9551
_reflns_number_total 11536
_reflns_threshold_expression >2sigma(I)
_cod_data_source_file cg500730m_si_003.cif
_cod_data_source_block r80612a
_cod_depositor_comments
;
The following automatic conversions were performed:

'_symmetry_cell_setting' value 'Triclinic' changed to 'triclinic'
according to
/usr/data/users/saulius/crontab/automatic-downloads/rss-feeds/ACS/lib/dictionaries/cif_core.dic
dictionary named 'cif_core.dic' version 2.4.2 from
2011-04-26.

'_exptl_absorpt_correction_type' value 'MULTI-SCAN'
changed to 'multi-scan' according to
/usr/data/users/saulius/crontab/automatic-downloads/rss-feeds/ACS/lib/dictionaries/cif_core.dic
dictionary named 'cif_core.dic' version 2.4.2 from 2011-04-26.

Automatic conversion script
Id: cif_fix_values 2281 2013-09-26 08:29:07Z andrius 

 Adding full bibliography for 4511717--4511719.cif.

The following automatic conversions were performed:

'_exptl_crystal_density_meas' value 'NONE' was changed to '?' - the
value is perceived as not measured.

Automatic conversion script
Id: cif_fix_values 3008 2015-01-20 13:52:24Z robertas 
;
_cod_original_cell_volume 3289.4(11)
_cod_original_sg_symbol_H-M P-1
_cod_original_formula_sum 'C63 H71 N4 O30.50 S5'
_cod_database_code 4511719

loop_
_symmetry_equiv_pos_as_xyz
'x, y, z'
'-x, -y, -z'

loop_
_atom_site_label
_atom_site_type_symbol
_atom_site_fract_x
_atom_site_fract_y
_atom_site_fract_z
_atom_site_U_iso_or_equiv
_atom_site_adp_type
_atom_site_occupancy
_atom_site_symmetry_multiplicity
_atom_site_calc_flag
_atom_site_refinement_flags
_atom_site_disorder_assembly
_atom_site_disorder_group
S1 S 1.14531(9) 0.26955(7) 0.07038(5) 0.0239(2) Uani 1 1 d . . .
S2 S 1.13136(10) 0.27210(7) 0.45075(5) 0.0274(3) Uani 1 1 d . . .
S3 S 0.68216(10) 0.18295(7) 0.61112(5) 0.0279(3) Uani 1 1 d . . .
S4 S 0.50760(10) 0.38666(6) 0.27822(5) 0.0240(2) Uani 1 1 d . . .
S5 S 0.59464(10) 0.20550(7) -0.09155(5) 0.0245(3) Uani 1 1 d . . .
O1 O 0.9301(3) -0.0631(2) 0.16741(15) 0.0346(8) Uani 1 1 d . . .
H1 H 0.9547 -0.0675 0.2065 0.052 Uiso 1 1 calc R . .
O2 O 1.0625(3) 0.2881(2) 0.01538(18) 0.0435(9) Uani 1 1 d . . .
O3 O 1.2621(3) 0.2493(2) 0.04929(18) 0.0388(8) Uani 1 1 d . . .
O4 O 1.1544(3) 0.3412(2) 0.12662(17) 0.0399(8) Uani 1 1 d . . .
O5 O 0.9606(3) -0.08080(18) 0.29997(13) 0.0229(6) Uani 1 1 d . . .
H5 H 0.9682 -0.1219 0.3239 0.034 Uiso 1 1 calc R . .
O6 O 1.1061(4) 0.3418(2) 0.40678(18) 0.0437(9) Uani 1 1 d . . .
O7 O 1.2598(3) 0.2656(2) 0.46313(17) 0.0398(8) Uani 1 1 d . . .
O8 O 1.0680(3) 0.2816(2) 0.51182(16) 0.0354(8) Uani 1 1 d . . .
O9 O 0.6382(2) -0.02806(18) 0.34345(13) 0.0197(6) Uani 1 1 d . . .
H9 H 0.5735 -0.0236 0.3226 0.030 Uiso 1 1 calc R . .
O10 O 0.7339(4) 0.1264(3) 0.66039(18) 0.0551(11) Uani 1 1 d . . .
O11 O 0.7714(3) 0.2572(2) 0.60290(16) 0.0369(8) Uani 1 1 d . . .
O12 O 0.5670(3) 0.2097(3) 0.62713(19) 0.0622(13) Uani 1 1 d . . .
O13 O 0.4445(3) -0.01214(17) 0.25147(13) 0.0206(6) Uani 1 1 d . . .
H13 H 0.4383 -0.0345 0.2121 0.031 Uiso 1 1 calc R . .
O14 O 0.5578(3) 0.4140(2) 0.34740(16) 0.0379(8) Uani 1 1 d . . .
O15 O 0.3883(3) 0.41853(19) 0.26651(16) 0.0315(7) Uani 1 1 d . . .
O16 O 0.5875(3) 0.4110(2) 0.22768(16) 0.0309(7) Uani 1 1 d . . .
O17 O 0.6491(3) -0.0077(2) 0.14046(14) 0.0241(6) Uani 1 1 d . . .
H17 H 0.5896 -0.0428 0.1425 0.036 Uiso 1 1 calc R . .
O18 O 0.5224(4) 0.2762(2) -0.07436(16) 0.0449(9) Uani 1 1 d . . .
O19 O 0.5513(4) 0.1444(2) -0.14951(16) 0.0502(11) Uani 1 1 d . . .
O20 O 0.7204(4) 0.2384(3) -0.1041(2) 0.0545(11) Uani 1 1 d . . .
N1 N 0.8732(4) 0.4703(3) 0.3674(2) 0.0367(9) Uani 1 1 d . . .
N2 N 0.8505(3) 0.3934(3) 0.2312(2) 0.0330(9) Uani 1 1 d . . .
N3 N 0.5601(3) 0.6806(2) 0.21636(16) 0.0184(7) Uani 1 1 d . . .
N4 N 0.4593(3) 0.5220(2) 0.13645(16) 0.0197(7) Uani 1 1 d . . .
C1 C 0.9344(3) 0.0407(2) 0.08650(19) 0.0177(8) Uani 1 1 d . . .
C2 C 0.9850(3) 0.1201(3) 0.06428(19) 0.0189(8) Uani 1 1 d . . .
H2 H 0.9540 0.1391 0.0242 0.023 Uiso 1 1 calc R . .
C3 C 1.0810(3) 0.1707(3) 0.1016(2) 0.0191(8) Uani 1 1 d . . .
C4 C 1.1305(3) 0.1417(3) 0.16051(19) 0.0190(8) Uani 1 1 d . . .
H4 H 1.1956 0.1757 0.1847 0.023 Uiso 1 1 calc R . .
C5 C 1.0835(3) 0.0624(3) 0.18368(19) 0.0185(8) Uani 1 1 d . . .
C6 C 0.9829(4) 0.0135(2) 0.14677(19) 0.0190(8) Uani 1 1 d . . .
C7 C 1.1412(3) 0.0281(3) 0.24575(19) 0.0208(8) Uani 1 1 d . . .
H7A H 1.2259 0.0495 0.2506 0.025 Uiso 1 1 calc R . .
H7B H 1.1358 -0.0375 0.2391 0.025 Uiso 1 1 calc R . .
C8 C 1.0855(3) 0.0571(3) 0.3105(2) 0.0199(8) Uani 1 1 d . . .
C9 C 1.1224(4) 0.1402(3) 0.3460(2) 0.0221(8) Uani 1 1 d . . .
H9A H 1.1799 0.1786 0.3291 0.026 Uiso 1 1 calc R . .
C10 C 1.0749(4) 0.1671(3) 0.4063(2) 0.0218(8) Uani 1 1 d . . .
C11 C 0.9873(3) 0.1116(3) 0.4316(2) 0.0200(8) Uani 1 1 d . . .
H11 H 0.9557 0.1307 0.4719 0.024 Uiso 1 1 calc R . .
C12 C 0.9459(3) 0.0274(3) 0.39738(19) 0.0171(8) Uani 1 1 d . . .
C13 C 0.9969(3) 0.0008(3) 0.33700(19) 0.0192(8) Uani 1 1 d . . .
C14 C 0.8495(4) -0.0341(3) 0.4250(2) 0.0207(8) Uani 1 1 d . . .
H14A H 0.8193 -0.0819 0.3899 0.025 Uiso 1 1 calc R . .
H14B H 0.8859 -0.0623 0.4622 0.025 Uiso 1 1 calc R . .
C15 C 0.7449(3) 0.0157(2) 0.44923(19) 0.0172(8) Uani 1 1 d . . .
C16 C 0.7519(4) 0.0617(3) 0.5132(2) 0.0211(8) Uani 1 1 d . . .
H16 H 0.8180 0.0572 0.5432 0.025 Uiso 1 1 calc R . .
C17 C 0.6605(4) 0.1150(3) 0.53298(19) 0.0220(8) Uani 1 1 d . . .
C18 C 0.5593(4) 0.1192(3) 0.48954(19) 0.0197(8) Uani 1 1 d . . .
H18 H 0.4989 0.1549 0.5031 0.024 Uiso 1 1 calc R . .
C19 C 0.5471(3) 0.0704(2) 0.42548(18) 0.0167(8) Uani 1 1 d . . .
C20 C 0.6414(3) 0.0193(2) 0.40604(18) 0.0160(8) Uani 1 1 d . . .
C21 C 0.4349(3) 0.0754(3) 0.37906(19) 0.0184(8) Uani 1 1 d . . .
H21A H 0.3756 0.1047 0.4048 0.022 Uiso 1 1 calc R . .
H21B H 0.4014 0.0144 0.3633 0.022 Uiso 1 1 calc R . .
C22 C 0.4565(3) 0.1264(3) 0.31822(19) 0.0176(8) Uani 1 1 d . . .
C23 C 0.4740(3) 0.2203(2) 0.32533(19) 0.0176(8) Uani 1 1 d . . .
H23 H 0.4772 0.2522 0.3680 0.021 Uiso 1 1 calc R . .
C24 C 0.4867(3) 0.2666(3) 0.2691(2) 0.0198(8) Uani 1 1 d . . .
C25 C 0.4771(3) 0.2209(3) 0.20524(19) 0.0178(8) Uani 1 1 d . . .
H25 H 0.4831 0.2531 0.1679 0.021 Uiso 1 1 calc R . .
C26 C 0.4583(3) 0.1264(3) 0.19594(19) 0.0167(8) Uani 1 1 d . . .
C27 C 0.4551(3) 0.0800(2) 0.25357(19) 0.0158(7) Uani 1 1 d . . .
C28 C 0.4312(3) 0.0790(3) 0.12474(19) 0.0181(8) Uani 1 1 d . . .
H28A H 0.4102 0.0152 0.1280 0.022 Uiso 1 1 calc R . .
H28B H 0.3609 0.1032 0.1044 0.022 Uiso 1 1 calc R . .
C29 C 0.5311(3) 0.0867(2) 0.07767(18) 0.0167(8) Uani 1 1 d . . .
C30 C 0.5193(4) 0.1383(2) 0.02312(19) 0.0188(8) Uani 1 1 d . . .
H30 H 0.4520 0.1704 0.0172 0.023 Uiso 1 1 calc R . .
C31 C 0.6079(4) 0.1417(3) -0.02201(19) 0.0196(8) Uani 1 1 d . . .
C32 C 0.7071(3) 0.0918(2) -0.01512(19) 0.0180(8) Uani 1 1 d . . .
H32 H 0.7648 0.0936 -0.0465 0.022 Uiso 1 1 calc R . .
C33 C 0.7211(3) 0.0393(2) 0.03824(18) 0.0157(7) Uani 1 1 d . . .
C34 C 0.6335(4) 0.0390(2) 0.08502(18) 0.0176(8) Uani 1 1 d . . .
C35 C 0.8295(3) -0.0139(3) 0.0451(2) 0.0194(8) Uani 1 1 d . . .
H35A H 0.8539 -0.0327 0.0005 0.023 Uiso 1 1 calc R . .
H35B H 0.8080 -0.0680 0.0664 0.023 Uiso 1 1 calc R . .
C36 C 0.8724(5) 0.5099(3) 0.4302(3) 0.0435(13) Uani 1 1 d . . .
H36 H 0.8974 0.5711 0.4398 0.052 Uiso 1 1 calc R . .
C37 C 0.8351(5) 0.4614(4) 0.4809(3) 0.0474(13) Uani 1 1 d . . .
H37 H 0.8309 0.4905 0.5241 0.057 Uiso 1 1 calc R . .
C38 C 0.8036(5) 0.3695(4) 0.4682(3) 0.0433(12) Uani 1 1 d . . .
H38 H 0.7827 0.3357 0.5029 0.052 Uiso 1 1 calc R . .
C39 C 0.8036(4) 0.3281(3) 0.4021(3) 0.0354(11) Uani 1 1 d . . .
C40 C 0.7745(4) 0.2344(3) 0.3857(3) 0.0345(11) Uani 1 1 d . . .
H40 H 0.7543 0.1991 0.4198 0.041 Uiso 1 1 calc R . .
C41 C 0.7750(4) 0.1940(3) 0.3217(3) 0.0329(11) Uani 1 1 d . . .
H41 H 0.7578 0.1316 0.3130 0.039 Uiso 1 1 calc R . .
C42 C 0.8017(4) 0.2465(3) 0.2676(2) 0.0300(10) Uani 1 1 d . . .
C43 C 0.7973(5) 0.2096(4) 0.2001(3) 0.0401(12) Uani 1 1 d . . .
H43 H 0.7796 0.1476 0.1888 0.048 Uiso 1 1 calc R . .
C44 C 0.8190(5) 0.2649(4) 0.1507(3) 0.0414(12) Uani 1 1 d . . .
H44 H 0.8159 0.2403 0.1059 0.050 Uiso 1 1 calc R . .
C45 C 0.8456(4) 0.3567(4) 0.1669(3) 0.0409(12) Uani 1 1 d . . .
H45 H 0.8602 0.3935 0.1329 0.049 Uiso 1 1 calc R . .
C46 C 0.8316(4) 0.3408(3) 0.2820(2) 0.0273(9) Uani 1 1 d . . .
C47 C 0.8360(4) 0.3802(3) 0.3500(2) 0.0298(10) Uani 1 1 d . . .
C48 C 0.8626(5) 0.4925(3) 0.2492(3) 0.0419(12) Uani 1 1 d . . .
H48A H 0.7831 0.5143 0.2496 0.050 Uiso 1 1 calc R . .
H48B H 0.9047 0.5211 0.2149 0.050 Uiso 1 1 calc R . .
C49 C 0.9293(5) 0.5194(3) 0.3164(3) 0.0438(13) Uani 1 1 d . . .
H49A H 1.0125 0.5057 0.3145 0.053 Uiso 1 1 calc R . .
H49B H 0.9283 0.5840 0.3282 0.053 Uiso 1 1 calc R . .
C50 C 0.6009(4) 0.7603(3) 0.2491(2) 0.0241(9) Uani 1 1 d . . .
H50 H 0.5548 0.7882 0.2808 0.029 Uiso 1 1 calc R . .
C51 C 0.7112(4) 0.8028(3) 0.2368(2) 0.0279(9) Uani 1 1 d . . .
H51 H 0.7377 0.8593 0.2592 0.033 Uiso 1 1 calc R . .
C52 C 0.7803(4) 0.7608(3) 0.1917(2) 0.0301(10) Uani 1 1 d . . .
H52 H 0.8562 0.7871 0.1850 0.036 Uiso 1 1 calc R . .
C53 C 0.7364(4) 0.6773(3) 0.1551(2) 0.0221(8) Uani 1 1 d . . .
C54 C 0.8047(4) 0.6316(3) 0.1062(2) 0.0282(9) Uani 1 1 d . . .
H54 H 0.8794 0.6577 0.0972 0.034 Uiso 1 1 calc R . .
C55 C 0.7616(4) 0.5508(3) 0.0729(2) 0.0281(9) Uani 1 1 d . . .
H55 H 0.8083 0.5210 0.0425 0.034 Uiso 1 1 calc R . .
C56 C 0.6449(4) 0.5106(3) 0.0839(2) 0.0231(9) Uani 1 1 d . . .
C57 C 0.5956(4) 0.4282(3) 0.0487(2) 0.0288(10) Uani 1 1 d . . .
H57 H 0.6404 0.3967 0.0182 0.035 Uiso 1 1 calc R . .
C58 C 0.4825(4) 0.3943(3) 0.0591(2) 0.0290(10) Uani 1 1 d . . .
H58 H 0.4508 0.3391 0.0365 0.035 Uiso 1 1 calc R . .
C59 C 0.4143(4) 0.4428(3) 0.1038(2) 0.0260(9) Uani 1 1 d . . .
H59 H 0.3370 0.4196 0.1108 0.031 Uiso 1 1 calc R . .
C60 C 0.5745(4) 0.5561(3) 0.12986(19) 0.0190(8) Uani 1 1 d . . .
C61 C 0.6233(3) 0.6384(2) 0.16782(19) 0.0176(8) Uani 1 1 d . . .
C62 C 0.3807(4) 0.5776(3) 0.1768(2) 0.0242(9) Uani 1 1 d . . .
H62A H 0.3167 0.5386 0.1919 0.029 Uiso 1 1 calc R . .
H62B H 0.3441 0.6191 0.1488 0.029 Uiso 1 1 calc R . .
C63 C 0.4511(4) 0.6305(3) 0.2371(2) 0.0242(9) Uani 1 1 d . . .
H63A H 0.4008 0.6729 0.2589 0.029 Uiso 1 1 calc R . .
H63B H 0.4747 0.5894 0.2694 0.029 Uiso 1 1 calc R . .
O21 O 0.9862(3) 0.7765(2) 0.36370(16) 0.0322(7) Uani 1 1 d . . .
O22 O 0.6852(4) 0.5978(3) 0.3363(2) 0.0511(10) Uani 1 1 d . . .
O23 O 0.1051(4) 0.3673(3) 0.2651(2) 0.0540(10) Uani 1 1 d . . .
O24 O 0.8650(16) 0.3791(12) 0.9662(6) 0.032(3) Uani 0.50 1 d PU A 1
O24' O 0.8693(18) 0.3710(13) 0.9893(7) 0.056(4) Uani 0.50 1 d P B 2
O25 O 0.3181(4) 0.2324(3) 0.5949(2) 0.0610(11) Uani 1 1 d . . .
O26 O 0.8394(5) 0.2167(3) 0.7794(2) 0.0677(13) Uani 1 1 d . . .
O27 O 0.0669(11) 0.5069(8) 0.1342(5) 0.025(2) Uani 0.50 1 d P C 1
O27' O 0.0641(15) 0.5148(10) 0.1068(7) 0.064(4) Uani 0.50 1 d P D 2
O28 O 0.5574(5) 0.3864(4) 0.5883(3) 0.0260(13) Uani 0.50 1 d P . .
O29 O 0.1481(5) 0.6055(3) 0.2538(3) 0.0482(13) Uani 0.75 1 d P E 1
O29' O 0.0692(17) 0.6302(11) 0.2138(7) 0.055(4) Uani 0.25 1 d P F 2
O30 O 0.4424(5) 0.4041(4) 0.4687(3) 0.0751(18) Uani 0.85 1 d P G 1
O30' O 0.5000 0.5000 0.5000 0.060(5) Uani 0.30 2 d SPU H 2
O31 O 0.2660(5) 0.5308(4) 0.3480(3) 0.0396(13) Uani 0.65 1 d P I 3
O31' O 0.2556(9) 0.4418(7) 0.3450(5) 0.040(2) Uani 0.35 1 d P J 4

loop_
_atom_site_aniso_label
_atom_site_aniso_U_11
_atom_site_aniso_U_22
_atom_site_aniso_U_33
_atom_site_aniso_U_23
_atom_site_aniso_U_13
_atom_site_aniso_U_12
S1 0.0250(5) 0.0182(5) 0.0290(6) 0.0058(4) 0.0058(4) -0.0022(4)
S2 0.0320(6) 0.0226(5) 0.0259(6) -0.0027(4) 0.0051(4) -0.0050(4)
S3 0.0340(6) 0.0290(6) 0.0188(5) -0.0042(4) 0.0070(4) -0.0059(4)
S4 0.0305(6) 0.0150(5) 0.0258(5) 0.0047(4) -0.0021(4) -0.0024(4)
S5 0.0396(6) 0.0180(5) 0.0159(5) 0.0048(4) -0.0015(4) 0.0023(4)
O1 0.049(2) 0.0280(16) 0.0232(16) 0.0093(13) -0.0082(14) -0.0194(14)
O2 0.040(2) 0.042(2) 0.050(2) 0.0274(17) -0.0054(16) -0.0102(16)
O3 0.0297(17) 0.0280(17) 0.060(2) 0.0043(15) 0.0211(16) -0.0023(13)
O4 0.060(2) 0.0185(15) 0.0405(19) -0.0023(13) 0.0178(17) -0.0067(15)
O5 0.0302(16) 0.0183(14) 0.0192(14) 0.0026(11) -0.0021(12) -0.0024(12)
O6 0.065(2) 0.0251(17) 0.040(2) 0.0052(14) 0.0035(17) -0.0015(16)
O7 0.0307(18) 0.0414(19) 0.0419(19) -0.0113(15) -0.0021(15) -0.0072(14)
O8 0.046(2) 0.0282(17) 0.0302(17) -0.0037(13) 0.0111(15) -0.0035(14)
O9 0.0206(14) 0.0205(14) 0.0173(14) -0.0035(11) -0.0010(11) 0.0060(11)
O10 0.092(3) 0.042(2) 0.0284(19) -0.0019(16) -0.0148(19) 0.008(2)
O11 0.046(2) 0.0263(17) 0.0358(18) -0.0020(13) 0.0050(15) -0.0065(14)
O12 0.037(2) 0.099(3) 0.042(2) -0.037(2) 0.0056(17) 0.006(2)
O13 0.0286(15) 0.0151(13) 0.0179(14) 0.0019(10) 0.0020(12) 0.0013(11)
O14 0.057(2) 0.0239(16) 0.0286(17) 0.0027(13) -0.0095(15) -0.0085(15)
O15 0.0344(17) 0.0193(15) 0.0425(19) 0.0069(13) 0.0046(14) 0.0070(13)
O16 0.0315(17) 0.0250(16) 0.0359(17) 0.0096(13) 0.0015(13) -0.0060(13)
O17 0.0248(15) 0.0284(16) 0.0215(14) 0.0132(12) 0.0035(12) 0.0027(12)
O18 0.080(3) 0.0342(19) 0.0263(17) 0.0096(14) 0.0116(17) 0.0265(18)
O19 0.107(3) 0.0254(17) 0.0190(16) -0.0005(13) -0.0057(18) 0.0202(19)
O20 0.046(2) 0.067(3) 0.054(2) 0.035(2) 0.0038(18) -0.0102(19)
N1 0.032(2) 0.029(2) 0.049(3) 0.0017(18) 0.0069(18) 0.0007(16)
N2 0.025(2) 0.034(2) 0.041(2) 0.0093(17) 0.0041(17) 0.0017(16)
N3 0.0231(17) 0.0130(15) 0.0192(16) 0.0029(12) 0.0002(13) 0.0012(13)
N4 0.0241(17) 0.0131(15) 0.0218(17) 0.0054(13) -0.0012(13) -0.0007(13)
C1 0.0174(19) 0.0155(18) 0.0199(19) -0.0017(15) 0.0029(15) 0.0032(14)
C2 0.0199(19) 0.0188(19) 0.0188(19) 0.0027(15) 0.0036(15) 0.0040(15)
C3 0.0186(19) 0.0157(18) 0.023(2) 0.0010(15) 0.0078(16) -0.0001(15)
C4 0.0155(18) 0.0192(19) 0.021(2) -0.0008(15) 0.0030(15) -0.0024(15)
C5 0.0169(19) 0.0186(19) 0.0196(19) -0.0016(15) 0.0012(15) 0.0037(15)
C6 0.022(2) 0.0134(18) 0.022(2) 0.0009(15) 0.0048(16) -0.0009(15)
C7 0.0170(19) 0.023(2) 0.022(2) 0.0027(16) 0.0002(16) 0.0013(15)
C8 0.0178(19) 0.021(2) 0.021(2) 0.0047(15) -0.0017(15) 0.0006(15)
C9 0.0171(19) 0.026(2) 0.023(2) 0.0067(16) -0.0004(16) -0.0023(16)
C10 0.023(2) 0.019(2) 0.022(2) 0.0006(16) -0.0023(16) 0.0005(16)
C11 0.0182(19) 0.021(2) 0.022(2) 0.0046(15) -0.0014(15) 0.0044(15)
C12 0.0147(18) 0.0192(19) 0.0180(19) 0.0073(15) -0.0018(15) 0.0023(14)
C13 0.0176(19) 0.0202(19) 0.0191(19) 0.0029(15) -0.0052(15) 0.0019(15)
C14 0.021(2) 0.022(2) 0.021(2) 0.0087(16) 0.0002(16) 0.0044(16)
C15 0.0184(19) 0.0145(18) 0.0189(19) 0.0059(14) 0.0028(15) -0.0035(14)
C16 0.020(2) 0.024(2) 0.020(2) 0.0077(16) 0.0016(16) -0.0029(16)
C17 0.027(2) 0.021(2) 0.018(2) 0.0016(15) 0.0068(16) -0.0036(16)
C18 0.021(2) 0.0179(19) 0.021(2) 0.0014(15) 0.0061(16) 0.0025(15)
C19 0.0203(19) 0.0136(17) 0.0170(19) 0.0054(14) 0.0041(15) 0.0000(14)
C20 0.0204(19) 0.0107(17) 0.0173(18) 0.0040(14) 0.0037(15) -0.0002(14)
C21 0.020(2) 0.0191(19) 0.0170(19) 0.0043(15) 0.0053(15) 0.0026(15)
C22 0.0135(18) 0.0209(19) 0.0193(19) 0.0059(15) 0.0006(15) 0.0028(14)
C23 0.0173(19) 0.0156(18) 0.0196(19) 0.0008(15) -0.0002(15) 0.0016(14)
C24 0.0178(19) 0.0155(18) 0.026(2) 0.0040(15) 0.0010(16) 0.0017(15)
C25 0.0169(19) 0.0200(19) 0.0171(19) 0.0057(15) 0.0010(15) 0.0009(15)
C26 0.0110(17) 0.0191(19) 0.021(2) 0.0055(15) 0.0029(14) 0.0034(14)
C27 0.0120(17) 0.0120(17) 0.024(2) 0.0024(14) 0.0033(14) 0.0006(13)
C28 0.0155(18) 0.0195(19) 0.0184(19) -0.0016(15) 0.0004(15) 0.0015(15)
C29 0.0196(19) 0.0168(18) 0.0135(18) 0.0023(14) -0.0008(15) 0.0012(15)
C30 0.022(2) 0.0167(19) 0.0169(19) -0.0009(15) -0.0027(15) 0.0038(15)
C31 0.027(2) 0.0163(18) 0.0144(18) 0.0013(14) -0.0015(15) -0.0010(15)
C32 0.0203(19) 0.0169(18) 0.0158(19) -0.0011(14) 0.0014(15) -0.0006(15)
C33 0.0169(18) 0.0120(17) 0.0169(18) -0.0020(14) -0.0003(14) -0.0011(14)
C34 0.025(2) 0.0121(17) 0.0151(18) 0.0032(14) -0.0020(15) -0.0019(15)
C35 0.019(2) 0.0175(19) 0.021(2) -0.0007(15) 0.0029(16) 0.0034(15)
C36 0.042(3) 0.031(3) 0.054(3) -0.011(2) 0.002(2) 0.002(2)
C37 0.050(3) 0.047(3) 0.045(3) -0.001(2) -0.002(3) 0.009(3)
C38 0.047(3) 0.043(3) 0.041(3) 0.011(2) -0.004(2) 0.010(2)
C39 0.030(2) 0.034(3) 0.043(3) 0.010(2) -0.002(2) 0.0033(19)
C40 0.033(3) 0.029(2) 0.044(3) 0.014(2) 0.002(2) 0.0060(19)
C41 0.021(2) 0.024(2) 0.055(3) 0.014(2) -0.001(2) 0.0025(17)
C42 0.021(2) 0.027(2) 0.042(3) -0.0006(19) 0.0015(19) 0.0067(17)
C43 0.036(3) 0.039(3) 0.045(3) -0.003(2) 0.000(2) 0.013(2)
C44 0.040(3) 0.049(3) 0.037(3) 0.000(2) 0.008(2) 0.018(2)
C45 0.031(3) 0.048(3) 0.049(3) 0.015(2) 0.014(2) 0.013(2)
C46 0.017(2) 0.027(2) 0.039(3) 0.0057(19) 0.0055(18) 0.0010(16)
C47 0.025(2) 0.020(2) 0.044(3) 0.0030(19) -0.0003(19) 0.0013(17)
C48 0.041(3) 0.029(3) 0.058(3) 0.021(2) 0.006(2) -0.002(2)
C49 0.045(3) 0.027(2) 0.060(3) 0.006(2) 0.014(3) -0.005(2)
C50 0.030(2) 0.0166(19) 0.025(2) -0.0007(16) -0.0003(17) 0.0063(16)
C51 0.031(2) 0.016(2) 0.035(2) -0.0022(17) -0.0016(19) -0.0021(17)
C52 0.027(2) 0.021(2) 0.041(3) 0.0011(18) 0.0021(19) -0.0056(17)
C53 0.026(2) 0.0143(19) 0.026(2) 0.0026(16) 0.0032(17) 0.0006(16)
C54 0.027(2) 0.027(2) 0.031(2) 0.0041(18) 0.0101(18) -0.0029(18)
C55 0.036(2) 0.025(2) 0.025(2) 0.0012(17) 0.0112(18) 0.0019(18)
C56 0.031(2) 0.021(2) 0.0167(19) 0.0014(16) -0.0008(16) 0.0032(17)
C57 0.045(3) 0.019(2) 0.022(2) 0.0003(16) 0.0043(19) 0.0009(18)
C58 0.042(3) 0.016(2) 0.026(2) 0.0003(17) -0.0052(19) -0.0031(18)
C59 0.033(2) 0.017(2) 0.026(2) 0.0056(16) -0.0060(18) -0.0063(17)
C60 0.023(2) 0.0153(18) 0.0193(19) 0.0070(15) 0.0000(16) 0.0005(15)
C61 0.0206(19) 0.0145(18) 0.0178(19) 0.0025(14) -0.0005(15) 0.0043(15)
C62 0.024(2) 0.021(2) 0.029(2) 0.0046(17) 0.0005(17) 0.0008(16)
C63 0.024(2) 0.022(2) 0.027(2) 0.0035(16) 0.0093(17) -0.0003(16)
O21 0.0350(18) 0.0302(17) 0.0333(17) 0.0090(13) 0.0059(14) 0.0064(13)
O22 0.047(2) 0.045(2) 0.062(3) 0.0067(18) 0.0025(19) 0.0100(17)
O23 0.043(2) 0.068(3) 0.051(2) 0.007(2) 0.0036(18) 0.0093(19)
O24 0.034(4) 0.031(4) 0.034(5) 0.006(4) 0.003(4) 0.010(3)
O24' 0.053(6) 0.042(7) 0.068(10) -0.017(8) -0.003(8) 0.014(5)
O25 0.063(3) 0.068(3) 0.051(2) 0.002(2) 0.002(2) 0.011(2)
O26 0.109(4) 0.056(3) 0.036(2) -0.0060(19) 0.004(2) 0.010(2)
O27 0.028(4) 0.023(4) 0.024(5) 0.008(4) 0.003(4) -0.002(3)
O27' 0.069(7) 0.038(6) 0.089(11) -0.002(8) 0.016(9) 0.029(5)
O28 0.025(3) 0.018(3) 0.033(3) -0.009(2) -0.003(2) 0.007(2)
O29 0.048(3) 0.039(3) 0.055(3) -0.011(2) 0.023(3) -0.008(2)
O29' 0.074(12) 0.058(10) 0.028(8) 0.000(7) 0.009(8) -0.033(9)
O30 0.074(4) 0.083(4) 0.057(3) -0.019(3) 0.020(3) -0.043(3)
O30' 0.057(6) 0.055(6) 0.068(7) 0.005(5) 0.004(5) 0.000(5)
O31 0.040(3) 0.039(3) 0.037(3) 0.001(2) 0.010(2) -0.017(2)
O31' 0.036(5) 0.058(7) 0.027(5) 0.009(4) 0.010(4) 0.006(5)

loop_
_atom_type_symbol
_atom_type_description
_atom_type_scat_dispersion_real
_atom_type_scat_dispersion_imag
_atom_type_scat_source
C C 0.0033 0.0016 'International Tables Vol C Tables 4.2.6.8 and 6.1.1.4'
H H 0.0000 0.0000 'International Tables Vol C Tables 4.2.6.8 and 6.1.1.4'
N N 0.0061 0.0033 'International Tables Vol C Tables 4.2.6.8 and 6.1.1.4'
O O 0.0106 0.0060 'International Tables Vol C Tables 4.2.6.8 and 6.1.1.4'
S S 0.1246 0.1234 'International Tables Vol C Tables 4.2.6.8 and 6.1.1.4'

loop_
_geom_angle_atom_site_label_1
_geom_angle_atom_site_label_2
_geom_angle_atom_site_label_3
_geom_angle
O3 S1 O2 113.3(2)
O3 S1 O4 111.9(2)
O2 S1 O4 111.9(2)
O3 S1 C3 106.87(19)
O2 S1 C3 106.03(19)
O4 S1 C3 106.20(18)
O7 S2 O8 113.8(2)
O7 S2 O6 111.8(2)
O8 S2 O6 112.1(2)
O7 S2 C10 105.2(2)
O8 S2 C10 106.35(19)
O6 S2 C10 107.0(2)
O12 S3 O11 115.0(3)
O12 S3 O10 112.6(3)
O11 S3 O10 108.5(2)
O12 S3 C17 106.8(2)
O11 S3 C17 106.80(19)
O10 S3 C17 106.7(2)
O16 S4 O14 113.6(2)
O16 S4 O15 112.19(19)
O14 S4 O15 111.3(2)
O16 S4 C24 106.30(19)
O14 S4 C24 106.63(19)
O15 S4 C24 106.28(18)
O18 S5 O19 116.0(2)
O18 S5 O20 113.1(3)
O19 S5 O20 105.7(3)
O18 S5 C31 107.77(19)
O19 S5 C31 107.66(19)
O20 S5 C31 106.1(2)
C6 O1 H1 109.5
C13 O5 H5 109.5
C20 O9 H9 109.5
C27 O13 H13 109.5
C34 O17 H17 109.5
C36 N1 C47 122.3(4)
C36 N1 C49 119.9(4)
C47 N1 C49 117.4(4)
C45 N2 C46 120.8(4)
C45 N2 C48 121.6(4)
C46 N2 C48 117.2(4)
C50 N3 C61 121.4(3)
C50 N3 C63 120.1(3)
C61 N3 C63 118.1(3)
C59 N4 C60 121.4(4)
C59 N4 C62 119.6(3)
C60 N4 C62 118.8(3)
C6 C1 C2 118.5(3)
C6 C1 C35 121.6(3)
C2 C1 C35 119.8(3)
C3 C2 C1 120.6(4)
C3 C2 H2 119.7
C1 C2 H2 119.7
C2 C3 C4 120.4(4)
C2 C3 S1 119.1(3)
C4 C3 S1 120.4(3)
C3 C4 C5 120.6(4)
C3 C4 H4 119.7
C5 C4 H4 119.7
C4 C5 C6 118.4(4)
C4 C5 C7 120.7(3)
C6 C5 C7 120.9(4)
O1 C6 C1 116.9(3)
O1 C6 C5 121.7(4)
C1 C6 C5 121.4(4)
C5 C7 C8 114.4(3)
C5 C7 H7A 108.7
C8 C7 H7A 108.7
C5 C7 H7B 108.7
C8 C7 H7B 108.7
H7A C7 H7B 107.6
C9 C8 C13 118.2(4)
C9 C8 C7 119.9(4)
C13 C8 C7 121.9(3)
C8 C9 C10 120.9(4)
C8 C9 H9A 119.6
C10 C9 H9A 119.6
C11 C10 C9 120.4(4)
C11 C10 S2 121.3(3)
C9 C10 S2 118.3(3)
C10 C11 C12 121.0(4)
C10 C11 H11 119.5
C12 C11 H11 119.5
C11 C12 C13 117.7(4)
C11 C12 C14 121.3(3)
C13 C12 C14 121.1(3)
O5 C13 C12 121.4(3)
O5 C13 C8 116.8(3)
C12 C13 C8 121.8(4)
C15 C14 C12 113.1(3)
C15 C14 H14A 109.0
C12 C14 H14A 109.0
C15 C14 H14B 109.0
C12 C14 H14B 109.0
H14A C14 H14B 107.8
C16 C15 C20 118.8(4)
C16 C15 C14 120.6(3)
C20 C15 C14 120.5(3)
C15 C16 C17 120.5(4)
C15 C16 H16 119.8
C17 C16 H16 119.8
C18 C17 C16 120.2(4)
C18 C17 S3 121.0(3)
C16 C17 S3 118.6(3)
C17 C18 C19 120.7(4)
C17 C18 H18 119.6
C19 C18 H18 119.6
C18 C19 C20 118.0(3)
C18 C19 C21 119.7(3)
C20 C19 C21 122.2(3)
O9 C20 C19 121.7(3)
O9 C20 C15 116.6(3)
C19 C20 C15 121.6(3)
C19 C21 C22 114.2(3)
C19 C21 H21A 108.7
C22 C21 H21A 108.7
C19 C21 H21B 108.7
C22 C21 H21B 108.7
H21A C21 H21B 107.6
C23 C22 C27 118.7(3)
C23 C22 C21 120.6(3)
C27 C22 C21 120.7(3)
C24 C23 C22 120.2(4)
C24 C23 H23 119.9
C22 C23 H23 119.9
C25 C24 C23 120.7(3)
C25 C24 S4 119.1(3)
C23 C24 S4 120.1(3)
C24 C25 C26 120.7(4)
C24 C25 H25 119.6
C26 C25 H25 119.6
C25 C26 C27 117.9(3)
C25 C26 C28 119.2(3)
C27 C26 C28 122.6(3)
O13 C27 C22 115.0(3)
O13 C27 C26 123.6(3)
C22 C27 C26 121.3(3)
C29 C28 C26 116.3(3)
C29 C28 H28A 108.2
C26 C28 H28A 108.2
C29 C28 H28B 108.2
C26 C28 H28B 108.2
H28A C28 H28B 107.4
C30 C29 C34 118.5(3)
C30 C29 C28 120.1(3)
C34 C29 C28 121.4(3)
C31 C30 C29 120.1(4)
C31 C30 H30 119.9
C29 C30 H30 119.9
C30 C31 C32 120.7(4)
C30 C31 S5 121.0(3)
C32 C31 S5 118.3(3)
C31 C32 C33 120.7(4)
C31 C32 H32 119.7
C33 C32 H32 119.7
C32 C33 C34 118.2(3)
C32 C33 C35 119.9(3)
C34 C33 C35 121.8(3)
O17 C34 C33 119.4(3)
O17 C34 C29 118.9(3)
C33 C34 C29 121.8(3)
C33 C35 C1 112.1(3)
C33 C35 H35A 109.2
C1 C35 H35A 109.2
C33 C35 H35B 109.2
C1 C35 H35B 109.2
H35A C35 H35B 107.9
N1 C36 C37 120.8(5)
N1 C36 H36 119.6
C37 C36 H36 119.6
C36 C37 C38 120.1(5)
C36 C37 H37 119.9
C38 C37 H37 119.9
C37 C38 C39 119.0(5)
C37 C38 H38 120.5
C39 C38 H38 120.5
C38 C39 C40 122.0(5)
C38 C39 C47 119.9(4)
C40 C39 C47 118.1(5)
C41 C40 C39 122.1(5)
C41 C40 H40 118.9
C39 C40 H40 118.9
C40 C41 C42 120.5(4)
C40 C41 H41 119.7
C42 C41 H41 119.7
C43 C42 C46 117.7(5)
C43 C42 C41 123.2(4)
C46 C42 C41 119.1(4)
C44 C43 C42 119.8(5)
C44 C43 H43 120.1
C42 C43 H43 120.1
C43 C44 C45 120.6(5)
C43 C44 H44 119.7
C45 C44 H44 119.7
N2 C45 C44 120.6(5)
N2 C45 H45 119.7
C44 C45 H45 119.7
N2 C46 C42 120.5(4)
N2 C46 C47 120.5(4)
C42 C46 C47 118.9(4)
N1 C47 C39 117.7(4)
N1 C47 C46 121.2(4)
C39 C47 C46 121.1(4)
N2 C48 C49 112.3(4)
N2 C48 H48A 109.1
C49 C48 H48A 109.1
N2 C48 H48B 109.1
C49 C48 H48B 109.1
H48A C48 H48B 107.9
N1 C49 C48 109.7(4)
N1 C49 H49A 109.7
C48 C49 H49A 109.7
N1 C49 H49B 109.7
C48 C49 H49B 109.7
H49A C49 H49B 108.2
N3 C50 C51 121.2(4)
N3 C50 H50 119.4
C51 C50 H50 119.4
C52 C51 C50 119.4(4)
C52 C51 H51 120.3
C50 C51 H51 120.3
C51 C52 C53 119.9(4)
C51 C52 H52 120.0
C53 C52 H52 120.0
C61 C53 C52 118.5(4)
C61 C53 C54 119.6(4)
C52 C53 C54 121.9(4)
C55 C54 C53 120.6(4)
C55 C54 H54 119.7
C53 C54 H54 119.7
C54 C55 C56 120.8(4)
C54 C55 H55 119.6
C56 C55 H55 119.6
C57 C56 C60 118.2(4)
C57 C56 C55 122.4(4)
C60 C56 C55 119.3(4)
C58 C57 C56 120.3(4)
C58 C57 H57 119.9
C56 C57 H57 119.9
C57 C58 C59 119.8(4)
C57 C58 H58 120.1
C59 C58 H58 120.1
N4 C59 C58 120.5(4)
N4 C59 H59 119.8
C58 C59 H59 119.8
N4 C60 C56 119.7(4)
N4 C60 C61 120.8(4)
C56 C60 C61 119.6(4)
N3 C61 C53 119.4(3)
N3 C61 C60 120.7(3)
C53 C61 C60 119.8(3)
N4 C62 C63 111.1(3)
N4 C62 H62A 109.4
C63 C62 H62A 109.4
N4 C62 H62B 109.4
C63 C62 H62B 109.4
H62A C62 H62B 108.0
N3 C63 C62 110.7(3)
N3 C63 H63A 109.5
C62 C63 H63A 109.5
N3 C63 H63B 109.5
C62 C63 H63B 109.5
H63A C63 H63B 108.1

loop_
_geom_bond_atom_site_label_1
_geom_bond_atom_site_label_2
_geom_bond_distance
S1 O3 1.443(3)
S1 O2 1.449(4)
S1 O4 1.463(3)
S1 C3 1.775(4)
S2 O7 1.453(4)
S2 O8 1.453(3)
S2 O6 1.458(4)
S2 C10 1.768(4)
S3 O12 1.425(4)
S3 O11 1.460(3)
S3 O10 1.475(4)
S3 C17 1.764(4)
S4 O16 1.447(3)
S4 O14 1.461(3)
S4 O15 1.462(3)
S4 C24 1.775(4)
S5 O18 1.407(3)
S5 O19 1.430(3)
S5 O20 1.498(4)
S5 C31 1.764(4)
O1 C6 1.357(5)
O1 H1 0.8200
O5 C13 1.375(5)
O5 H5 0.8200
O9 C20 1.370(4)
O9 H9 0.8200
O13 C27 1.365(4)
O13 H13 0.8200
O17 C34 1.373(5)
O17 H17 0.8200
N1 C36 1.333(7)
N1 C47 1.378(6)
N1 C49 1.460(6)
N2 C45 1.341(7)
N2 C46 1.359(6)
N2 C48 1.479(6)
N3 C50 1.329(5)
N3 C61 1.369(5)
N3 C63 1.484(5)
N4 C59 1.334(5)
N4 C60 1.367(5)
N4 C62 1.478(5)
C1 C6 1.396(6)
C1 C2 1.396(5)
C1 C35 1.518(5)
C2 C3 1.388(6)
C2 H2 0.9300
C3 C4 1.389(6)
C4 C5 1.390(6)
C4 H4 0.9300
C5 C6 1.411(5)
C5 C7 1.510(5)
C7 C8 1.513(5)
C7 H7A 0.9700
C7 H7B 0.9700
C8 C9 1.382(6)
C8 C13 1.412(6)
C9 C10 1.386(6)
C9 H9A 0.9300
C10 C11 1.385(6)
C11 C12 1.395(5)
C11 H11 0.9300
C12 C13 1.404(5)
C12 C14 1.527(5)
C14 C15 1.515(5)
C14 H14A 0.9700
C14 H14B 0.9700
C15 C16 1.382(5)
C15 C20 1.402(5)
C16 C17 1.397(6)
C16 H16 0.9300
C17 C18 1.386(6)
C18 C19 1.400(5)
C18 H18 0.9300
C19 C20 1.401(5)
C19 C21 1.518(5)
C21 C22 1.519(5)
C21 H21A 0.9700
C21 H21B 0.9700
C22 C23 1.390(5)
C22 C27 1.401(5)
C23 C24 1.386(6)
C23 H23 0.9300
C24 C25 1.378(5)
C25 C26 1.398(5)
C25 H25 0.9300
C26 C27 1.402(5)
C26 C28 1.523(5)
C28 C29 1.513(5)
C28 H28A 0.9700
C28 H28B 0.9700
C29 C30 1.399(5)
C29 C34 1.401(5)
C30 C31 1.385(6)
C30 H30 0.9300
C31 C32 1.389(6)
C32 C33 1.391(5)
C32 H32 0.9300
C33 C34 1.400(5)
C33 C35 1.505(5)
C35 H35A 0.9700
C35 H35B 0.9700
C36 C37 1.370(8)
C36 H36 0.9300
C37 C38 1.381(8)
C37 H37 0.9300
C38 C39 1.399(7)
C38 H38 0.9300
C39 C40 1.409(7)
C39 C47 1.410(7)
C40 C41 1.358(7)
C40 H40 0.9300
C41 C42 1.430(7)
C41 H41 0.9300
C42 C43 1.400(7)
C42 C46 1.414(6)
C43 C44 1.369(8)
C43 H43 0.9300
C44 C45 1.379(8)
C44 H44 0.9300
C45 H45 0.9300
C46 C47 1.421(6)
C48 C49 1.491(8)
C48 H48A 0.9700
C48 H48B 0.9700
C49 H49A 0.9700
C49 H49B 0.9700
C50 C51 1.389(6)
C50 H50 0.9300
C51 C52 1.364(6)
C51 H51 0.9300
C52 C53 1.413(6)
C52 H52 0.9300
C53 C61 1.399(6)
C53 C54 1.433(6)
C54 C55 1.352(6)
C54 H54 0.9300
C55 C56 1.433(6)
C55 H55 0.9300
C56 C57 1.404(6)
C56 C60 1.407(6)
C57 C58 1.361(7)
C57 H57 0.9300
C58 C59 1.396(6)
C58 H58 0.9300
C59 H59 0.9300
C60 C61 1.424(5)
C62 C63 1.508(6)
C62 H62A 0.9700
C62 H62B 0.9700
C63 H63A 0.9700
C63 H63B 0.9700

loop_
_geom_torsion_atom_site_label_1
_geom_torsion_atom_site_label_2
_geom_torsion_atom_site_label_3
_geom_torsion_atom_site_label_4
_geom_torsion
C6 C1 C2 C3 -0.2(6)
C35 C1 C2 C3 -180.0(3)
C1 C2 C3 C4 1.9(6)
C1 C2 C3 S1 178.3(3)
O3 S1 C3 C2 -108.9(3)
O2 S1 C3 C2 12.3(4)
O4 S1 C3 C2 131.4(3)
O3 S1 C3 C4 67.4(4)
O2 S1 C3 C4 -171.4(3)
O4 S1 C3 C4 -52.2(4)
C2 C3 C4 C5 -1.1(6)
S1 C3 C4 C5 -177.3(3)
C3 C4 C5 C6 -1.5(6)
C3 C4 C5 C7 176.8(3)
C2 C1 C6 O1 178.8(3)
C35 C1 C6 O1 -1.4(5)
C2 C1 C6 C5 -2.4(6)
C35 C1 C6 C5 177.4(3)
C4 C5 C6 O1 -178.0(4)
C7 C5 C6 O1 3.7(6)
C4 C5 C6 C1 3.3(6)
C7 C5 C6 C1 -175.0(3)
C4 C5 C7 C8 94.6(4)
C6 C5 C7 C8 -87.2(4)
C5 C7 C8 C9 -84.8(5)
C5 C7 C8 C13 96.1(4)
C13 C8 C9 C10 0.9(6)
C7 C8 C9 C10 -178.3(4)
C8 C9 C10 C11 -1.4(6)
C8 C9 C10 S2 177.2(3)
O7 S2 C10 C11 120.7(4)
O8 S2 C10 C11 -0.3(4)
O6 S2 C10 C11 -120.3(4)
O7 S2 C10 C9 -57.8(4)
O8 S2 C10 C9 -178.8(3)
O6 S2 C10 C9 61.2(4)
C9 C10 C11 C12 0.6(6)
S2 C10 C11 C12 -177.9(3)
C10 C11 C12 C13 0.6(6)
C10 C11 C12 C14 179.9(3)
C11 C12 C13 O5 -179.5(3)
C14 C12 C13 O5 1.1(5)
C11 C12 C13 C8 -1.1(5)
C14 C12 C13 C8 179.6(3)
C9 C8 C13 O5 178.9(3)
C7 C8 C13 O5 -2.0(5)
C9 C8 C13 C12 0.4(6)
C7 C8 C13 C12 179.6(3)
C11 C12 C14 C15 45.4(5)
C13 C12 C14 C15 -135.3(4)
C12 C14 C15 C16 -83.2(4)
C12 C14 C15 C20 93.8(4)
C20 C15 C16 C17 -3.5(5)
C14 C15 C16 C17 173.5(3)
C15 C16 C17 C18 2.7(6)
C15 C16 C17 S3 -172.5(3)
O12 S3 C17 C18 20.4(4)
O11 S3 C17 C18 -103.2(4)
O10 S3 C17 C18 141.0(4)
O12 S3 C17 C16 -164.5(4)
O11 S3 C17 C16 72.0(4)
O10 S3 C17 C16 -43.9(4)
C16 C17 C18 C19 0.0(6)
S3 C17 C18 C19 175.1(3)
C17 C18 C19 C20 -1.7(5)
C17 C18 C19 C21 179.5(3)
C18 C19 C20 O9 -177.9(3)
C21 C19 C20 O9 0.9(5)
C18 C19 C20 C15 0.8(5)
C21 C19 C20 C15 179.6(3)
C16 C15 C20 O9 -179.4(3)
C14 C15 C20 O9 3.5(5)
C16 C15 C20 C19 1.8(5)
C14 C15 C20 C19 -175.3(3)
C18 C19 C21 C22 110.0(4)
C20 C19 C21 C22 -68.7(5)
C19 C21 C22 C23 -75.3(4)
C19 C21 C22 C27 106.9(4)
C27 C22 C23 C24 1.6(6)
C21 C22 C23 C24 -176.3(3)
C22 C23 C24 C25 2.8(6)
C22 C23 C24 S4 179.4(3)
O16 S4 C24 C25 -38.2(4)
O14 S4 C24 C25 -159.7(3)
O15 S4 C24 C25 81.5(3)
O16 S4 C24 C23 145.1(3)
O14 S4 C24 C23 23.6(4)
O15 S4 C24 C23 -95.2(3)
C23 C24 C25 C26 -2.2(6)
S4 C24 C25 C26 -178.8(3)
C24 C25 C26 C27 -2.8(5)
C24 C25 C26 C28 171.7(3)
C23 C22 C27 O13 176.3(3)
C21 C22 C27 O13 -5.8(5)
C23 C22 C27 C26 -6.7(5)
C21 C22 C27 C26 171.2(3)
C25 C26 C27 O13 -176.1(3)
C28 C26 C27 O13 9.6(5)
C25 C26 C27 C22 7.2(5)
C28 C26 C27 C22 -167.1(3)
C25 C26 C28 C29 65.6(5)
C27 C26 C28 C29 -120.2(4)
C26 C28 C29 C30 -110.5(4)
C26 C28 C29 C34 73.2(5)
C34 C29 C30 C31 -0.3(5)
C28 C29 C30 C31 -176.7(3)
C29 C30 C31 C32 2.2(6)
C29 C30 C31 S5 179.5(3)
O18 S5 C31 C30 26.8(4)
O19 S5 C31 C30 -99.0(4)
O20 S5 C31 C30 148.2(3)
O18 S5 C31 C32 -155.8(3)
O19 S5 C31 C32 78.3(4)
O20 S5 C31 C32 -34.4(4)
C30 C31 C32 C33 -1.7(6)
S5 C31 C32 C33 -179.1(3)
C31 C32 C33 C34 -0.7(5)
C31 C32 C33 C35 -179.7(3)
C32 C33 C34 O17 -175.9(3)
C35 C33 C34 O17 3.1(5)
C32 C33 C34 C29 2.7(5)
C35 C33 C34 C29 -178.3(3)
C30 C29 C34 O17 176.4(3)
C28 C29 C34 O17 -7.3(5)
C30 C29 C34 C33 -2.2(5)
C28 C29 C34 C33 174.2(3)
C32 C33 C35 C1 89.3(4)
C34 C33 C35 C1 -89.7(4)
C6 C1 C35 C33 118.7(4)
C2 C1 C35 C33 -61.6(5)
C47 N1 C36 C37 0.7(8)
C49 N1 C36 C37 -171.1(5)
N1 C36 C37 C38 3.3(8)
C36 C37 C38 C39 -3.8(8)
C37 C38 C39 C40 178.8(5)
C37 C38 C39 C47 0.3(7)
C38 C39 C40 C41 -179.7(5)
C47 C39 C40 C41 -1.1(7)
C39 C40 C41 C42 -2.0(7)
C40 C41 C42 C43 -176.4(4)
C40 C41 C42 C46 2.1(6)
C46 C42 C43 C44 -1.4(7)
C41 C42 C43 C44 177.2(4)
C42 C43 C44 C45 0.2(7)
C46 N2 C45 C44 1.2(7)
C48 N2 C45 C44 -171.7(5)
C43 C44 C45 N2 0.0(8)
C45 N2 C46 C42 -2.5(6)
C48 N2 C46 C42 170.8(4)
C45 N2 C46 C47 -179.5(4)
C48 N2 C46 C47 -6.2(6)
C43 C42 C46 N2 2.5(6)
C41 C42 C46 N2 -176.1(4)
C43 C42 C46 C47 179.6(4)
C41 C42 C46 C47 1.0(6)
C36 N1 C47 C39 -4.1(7)
C49 N1 C47 C39 167.9(4)
C36 N1 C47 C46 176.6(4)
C49 N1 C47 C46 -11.4(6)
C38 C39 C47 N1 3.5(7)
C40 C39 C47 N1 -175.1(4)
C38 C39 C47 C46 -177.2(4)
C40 C39 C47 C46 4.2(7)
N2 C46 C47 N1 -7.8(6)
C42 C46 C47 N1 175.1(4)
N2 C46 C47 C39 172.9(4)
C42 C46 C47 C39 -4.2(6)
C45 N2 C48 C49 -149.4(5)
C46 N2 C48 C49 37.4(6)
C36 N1 C49 C48 -146.4(5)
C47 N1 C49 C48 41.4(6)
N2 C48 C49 N1 -53.7(6)
C61 N3 C50 C51 -2.0(6)
C63 N3 C50 C51 171.2(4)
N3 C50 C51 C52 -1.7(6)
C50 C51 C52 C53 3.6(7)
C51 C52 C53 C61 -1.8(6)
C51 C52 C53 C54 178.7(4)
C61 C53 C54 C55 -0.9(6)
C52 C53 C54 C55 178.6(4)
C53 C54 C55 C56 2.3(7)
C54 C55 C56 C57 178.0(4)
C54 C55 C56 C60 0.1(6)
C60 C56 C57 C58 0.3(6)
C55 C56 C57 C58 -177.6(4)
C56 C57 C58 C59 1.4(6)
C60 N4 C59 C58 -3.1(6)
C62 N4 C59 C58 172.3(4)
C57 C58 C59 N4 -0.1(6)
C59 N4 C60 C56 4.9(6)
C62 N4 C60 C56 -170.6(3)
C59 N4 C60 C61 -176.6(4)
C62 N4 C60 C61 7.9(5)
C57 C56 C60 N4 -3.4(6)
C55 C56 C60 N4 174.5(4)
C57 C56 C60 C61 178.1(4)
C55 C56 C60 C61 -4.0(6)
C50 N3 C61 C53 3.8(6)
C63 N3 C61 C53 -169.6(3)
C50 N3 C61 C60 -175.6(4)
C63 N3 C61 C60 11.1(5)
C52 C53 C61 N3 -1.8(6)
C54 C53 C61 N3 177.6(4)
C52 C53 C61 C60 177.5(4)
C54 C53 C61 C60 -3.0(6)
N4 C60 C61 N3 6.2(6)
C56 C60 C61 N3 -175.2(3)
N4 C60 C61 C53 -173.1(3)
C56 C60 C61 C53 5.4(6)
C59 N4 C62 C63 147.7(4)
C60 N4 C62 C63 -36.7(5)
C50 N3 C63 C62 146.9(4)
C61 N3 C63 C62 -39.7(5)
N4 C62 C63 N3 50.8(4)
